data_7235439
loop_
_publ_author_name
'Murray, Niamh S.'
'Rudd, Jennifer A.'
'Chamayou, Anne-Christine'
'Constable, Edwin C.'
'Housecroft, Catherine E.'
'Neuburger, Markus'
'Zampese, Jennifer A.'

_publ_section_title
;
 Assembling model tris(bipyridine)ruthenium(ii) photosensitizers into
 ordered monolayers in the presence of the polyoxometallate anion
 [Co4(H2O)2(\a-PW9O34)2]10&#x2212;
;
_journal_issue 23
_journal_name_full 'RSC Adv.'
_journal_page_first 11766
_journal_paper_doi 10.1039/C4RA00085D
_journal_volume 4
_journal_year 2014
_chemical_formula_moiety 'C48 H80 N2 O4'
_chemical_formula_sum 'C48 H80 N2 O4'
_chemical_formula_weight 749.17
_space_group_IT_number 2
_space_group_name_Hall '-P 1'
_space_group_name_H-M_alt 'P -1'
_symmetry_cell_setting triclinic
_symmetry_space_group_name_Hall '-P 1'
_symmetry_space_group_name_H-M 'P -1'
_atom_sites_solution_hydrogens difmap
_atom_sites_solution_primary other
_audit_creation_date 12-04-18
_audit_creation_method CRYSTALS_ver_14.23
_cell_angle_alpha 92.041(7)
_cell_angle_beta 92.798(7)
_cell_angle_gamma 90.983(7)
_cell_formula_units_Z 1
_cell_length_a 4.9987(11)
_cell_length_b 5.3505(10)
_cell_length_c 41.561(8)
_cell_measurement_reflns_used 1977
_cell_measurement_temperature 123
_cell_measurement_theta_max 29
_cell_measurement_theta_min 4
_cell_volume 1109.3(4)
_computing_cell_refinement 'Apex2 (Bruker AXS, 2006)'
_computing_data_collection 'Apex2 (Bruker AXS, 2006)'
_computing_data_reduction 'Apex2 (Bruker AXS, 2006)'
_computing_molecular_graphics 'CAMERON (Watkin et al., 1996)'
_computing_publication_material 'CRYSTALS (Betteridge et al., 2003)'
_computing_structure_refinement 'CRYSTALS (Betteridge et al., 2003)'
_computing_structure_solution 'Superflip (Palatinus & Chapuis, 2007)'
_diffrn_ambient_temperature 123
_diffrn_measured_fraction_theta_full 0.888
_diffrn_measured_fraction_theta_max 0.881
_diffrn_measurement_device Area
_diffrn_measurement_device_type 'Bruker Kappa Apex2'
_diffrn_measurement_method '\f & \w scans'
_diffrn_radiation_monochromator graphite
_diffrn_radiation_type 'Mo K\a'
_diffrn_radiation_wavelength 0.71073
_diffrn_reflns_av_R_equivalents 0.049
_diffrn_reflns_limit_h_max 4
_diffrn_reflns_limit_h_min -6
_diffrn_reflns_limit_k_max 7
_diffrn_reflns_limit_k_min -7
_diffrn_reflns_limit_l_max 57
_diffrn_reflns_limit_l_min -56
_diffrn_reflns_number 9800
_diffrn_reflns_theta_full 26.124
_diffrn_reflns_theta_max 29.352
_diffrn_reflns_theta_min 4.082
_diffrn_standards_number 0
_exptl_absorpt_coefficient_mu 0.070
_exptl_absorpt_correction_T_max 1.00
_exptl_absorpt_correction_T_min 0.99
_exptl_absorpt_correction_type multi-scan
_exptl_absorpt_process_details 'SADABS (Siemens, 1996)'
_exptl_crystal_colour colourless
_exptl_crystal_density_diffrn 1.121
_exptl_crystal_density_method 'not measured'
_exptl_crystal_description block
_exptl_crystal_F_000 414
_exptl_crystal_size_max 0.190
_exptl_crystal_size_mid 0.090
_exptl_crystal_size_min 0.030
_refine_diff_density_max 0.59
_refine_diff_density_min -1.14
_refine_ls_extinction_method None
_refine_ls_goodness_of_fit_ref 0.9591
_refine_ls_hydrogen_treatment constr
_refine_ls_matrix_type full
_refine_ls_number_parameters 244
_refine_ls_number_reflns 2456
_refine_ls_number_restraints 0
_refine_ls_R_factor_all 0.1856
_refine_ls_R_factor_gt 0.1325
_refine_ls_shift/su_max 0.0006392
_refine_ls_shift/su_mean 0.0000667
_refine_ls_structure_factor_coef F
_refine_ls_weighting_details
;
 Method, part 1, Chebychev polynomial, (Watkin, 1994, Prince, 1982) 
 [weight] = 1.0/[A~0~*T~0~(x)+A~1~*T~1~(x) ... +A~n-1~]*T~n-1~(x)] 
 where A~i~ are the Chebychev coefficients listed below and x= Fcalc/Fmax 
 Method = Robust Weighting (Prince, 1982) 
 W = [weight] * [1-(deltaF/6*sigmaF)^2^]^2^ 
 A~i~ are: 
 1.35 1.66 0.761 
;
_refine_ls_weighting_scheme calc
_refine_ls_wR_factor_all 0.1300
_refine_ls_wR_factor_gt 0.0982
_refine_ls_wR_factor_ref 0.0950
_reflns_limit_h_max 6
_reflns_limit_h_min -6
_reflns_limit_k_max 7
_reflns_limit_k_min -7
_reflns_limit_l_max 57
_reflns_limit_l_min 0
_reflns_number_gt 2900
_reflns_number_total 5357
_reflns_threshold_expression I>2.0\s(I)
_oxford_diffrn_Wilson_B_factor 0.00
_oxford_diffrn_Wilson_scale 0.00
_oxford_refine_ls_r_factor_ref 0.1244
_oxford_refine_ls_scale 0.1974(10)
_oxford_reflns_number_all 5357
_oxford_reflns_threshold_expression_ref I>3.0\s(I)
_oxford_structure_analysis_title 'ac_l18_4_123k_0m in P-1'
_cod_data_source_file c4ra00085d2.cif
_cod_data_source_block global
_cod_depositor_comments
;
The following automatic conversions were performed:

data item '_atom_sites_solution_primary' value 'Other' was changed to
'other' in accordance with the
/home/saulius/struct/COD-crude-data/automatic-downloads/DataCite-retrospective/RSC/depositions/lib/dictionaries/cif_core.dic
dictionary named 'cif_core.dic' version 2.4.2 last updated on
2011-04-26.

Automatic conversion script
Id: cif_fix_values 6909 2019-04-08 15:41:33Z antanas 
;
_cod_database_code 7235439

loop_
_symmetry_equiv_pos_as_xyz
x,y,z
-x,-y,-z

loop_
_atom_site_label
_atom_site_type_symbol
_atom_site_fract_x
_atom_site_fract_y
_atom_site_fract_z
_atom_site_U_iso_or_equiv
_atom_site_occupancy
_atom_site_adp_type
_atom_site_refinement_flags_posn
C1 C -1.2746(9) -0.4556(7) 0.47080(10) 0.0173 1.0000 Uani .
C2 C -1.1227(9) -0.4967(7) 0.44416(10) 0.0192 1.0000 Uani .
C3 C -0.9174(9) -0.3272(7) 0.43875(10) 0.0151 1.0000 Uani .
C4 C -0.8684(8) -0.1249(7) 0.46015(10) 0.0164 1.0000 Uani .
C5 C -1.0256(8) -0.1027(7) 0.48744(10) 0.0147 1.0000 Uani .
C6 C -0.7568(9) -0.3784(7) 0.40986(10) 0.0189 1.0000 Uani .
C7 C -0.4472(9) -0.2290(7) 0.37333(10) 0.0191 1.0000 Uani .
C8 C -0.3210(10) 0.0162(7) 0.36376(11) 0.0219 1.0000 Uani .
C9 C -0.1662(10) -0.0208(7) 0.33310(11) 0.0217 1.0000 Uani .
C10 C -0.0644(9) 0.2277(7) 0.32045(11) 0.0219 1.0000 Uani .
C11 C 0.1053(10) 0.1956(7) 0.29090(10) 0.0210 1.0000 Uani .
C12 C 0.2033(9) 0.4457(7) 0.27828(11) 0.0203 1.0000 Uani .
C13 C 0.3784(10) 0.4153(7) 0.24907(10) 0.0218 1.0000 Uani .
C14 C 0.4728(10) 0.6660(7) 0.23656(11) 0.0231 1.0000 Uani .
C15 C 0.6514(10) 0.6371(7) 0.20751(11) 0.0212 1.0000 Uani .
C16 C 0.7444(10) 0.8889(7) 0.19486(11) 0.0244 1.0000 Uani .
C17 C 0.9223(10) 0.8589(7) 0.16580(11) 0.0235 1.0000 Uani .
C18 C 1.0133(10) 1.1105(7) 0.15309(11) 0.0240 1.0000 Uani .
C19 C 1.1910(10) 1.0821(7) 0.12410(11) 0.0252 1.0000 Uani .
C20 C 1.2823(11) 1.3328(8) 0.11136(11) 0.0275 1.0000 Uani .
C21 C 1.4600(11) 1.3067(8) 0.08247(12) 0.0290 1.0000 Uani .
C22 C 1.5502(11) 1.5558(8) 0.06934(12) 0.0310 1.0000 Uani .
C23 C 1.7311(13) 1.5283(9) 0.04108(12) 0.0366 1.0000 Uani .
C24 C 1.8164(13) 1.7782(9) 0.02743(12) 0.0403 1.0000 Uani .
N1 N -1.2288(7) -0.2623(6) 0.49237(8) 0.0168 1.0000 Uani .
O1 O -0.7699(7) -0.5758(6) 0.39470(8) 0.0331 1.0000 Uani .
O2 O -0.5997(6) -0.1830(5) 0.40213(7) 0.0205 1.0000 Uani .
H11 H -1.4175 -0.5665 0.4741 0.0203 1.0000 Uiso R
H21 H -1.1576 -0.6347 0.4301 0.0236 1.0000 Uiso R
H41 H -0.7355 -0.0068 0.4567 0.0191 1.0000 Uiso R
H71 H -0.3052 -0.3462 0.3785 0.0231 1.0000 Uiso R
H72 H -0.5628 -0.2997 0.3557 0.0227 1.0000 Uiso R
H81 H -0.1977 0.0766 0.3815 0.0263 1.0000 Uiso R
H82 H -0.4623 0.1373 0.3601 0.0263 1.0000 Uiso R
H91 H -0.0127 -0.1257 0.3380 0.0253 1.0000 Uiso R
H92 H -0.2806 -0.1064 0.3165 0.0250 1.0000 Uiso R
H101 H 0.0420 0.3134 0.3378 0.0282 1.0000 Uiso R
H102 H -0.2166 0.3305 0.3145 0.0282 1.0000 Uiso R
H111 H 0.2595 0.0970 0.2969 0.0242 1.0000 Uiso R
H112 H -0.0004 0.1070 0.2738 0.0241 1.0000 Uiso R
H121 H 0.3056 0.5379 0.2954 0.0244 1.0000 Uiso R
H122 H 0.0463 0.5405 0.2719 0.0240 1.0000 Uiso R
H131 H 0.5341 0.3200 0.2554 0.0255 1.0000 Uiso R
H132 H 0.2760 0.3250 0.2317 0.0256 1.0000 Uiso R
H141 H 0.5747 0.7586 0.2537 0.0272 1.0000 Uiso R
H142 H 0.3133 0.7598 0.2304 0.0273 1.0000 Uiso R
H151 H 0.8054 0.5415 0.2143 0.0242 1.0000 Uiso R
H152 H 0.5527 0.5442 0.1900 0.0245 1.0000 Uiso R
H161 H 0.8464 0.9816 0.2120 0.0262 1.0000 Uiso R
H162 H 0.5857 0.9824 0.1888 0.0263 1.0000 Uiso R
H171 H 1.0766 0.7628 0.1723 0.0270 1.0000 Uiso R
H172 H 0.8220 0.7656 0.1484 0.0275 1.0000 Uiso R
H181 H 1.1147 1.2022 0.1702 0.0274 1.0000 Uiso R
H182 H 0.8562 1.2054 0.1472 0.0270 1.0000 Uiso R
H191 H 1.3479 0.9855 0.1303 0.0302 1.0000 Uiso R
H192 H 1.0900 0.9911 0.1067 0.0304 1.0000 Uiso R
H201 H 1.3764 1.4271 0.1287 0.0301 1.0000 Uiso R
H202 H 1.1243 1.4254 0.1049 0.0301 1.0000 Uiso R
H211 H 1.6199 1.2146 0.0890 0.0351 1.0000 Uiso R
H212 H 1.3607 1.2126 0.0654 0.0353 1.0000 Uiso R
H221 H 1.6462 1.6502 0.0867 0.0343 1.0000 Uiso R
H222 H 1.3930 1.6485 0.0627 0.0342 1.0000 Uiso R
H231 H 1.8930 1.4446 0.0484 0.0431 1.0000 Uiso R
H232 H 1.6378 1.4276 0.0241 0.0434 1.0000 Uiso R
H243 H 1.9300 1.7512 0.0093 0.0573 1.0000 Uiso R
H242 H 1.9120 1.8783 0.0439 0.0571 1.0000 Uiso R
H241 H 1.6583 1.8643 0.0203 0.0570 1.0000 Uiso R

loop_
_atom_site_aniso_label
_atom_site_aniso_U_11
_atom_site_aniso_U_22
_atom_site_aniso_U_33
_atom_site_aniso_U_23
_atom_site_aniso_U_13
_atom_site_aniso_U_12
C1 0.011(2) 0.0118(16) 0.028(2) 0.0007(15) -0.0019(18) -0.0045(15)
C2 0.021(3) 0.0166(18) 0.020(2) 0.0009(16) 0.0013(18) -0.0029(17)
C3 0.019(2) 0.0112(16) 0.0147(19) -0.0011(15) 0.0029(16) -0.0023(15)
C4 0.010(2) 0.0138(17) 0.026(2) 0.0047(16) 0.0061(17) -0.0027(15)
C5 0.006(2) 0.0106(15) 0.028(2) 0.0010(14) 0.0067(17) -0.0001(14)
C6 0.014(3) 0.0153(18) 0.028(2) 0.0040(17) 0.0064(18) -0.0012(16)
C7 0.018(3) 0.0193(18) 0.020(2) 0.0003(17) 0.0069(18) -0.0012(17)
C8 0.025(3) 0.0152(17) 0.027(2) 0.0009(16) 0.0117(19) 0.0012(17)
C9 0.023(3) 0.0165(18) 0.027(2) 0.0024(17) 0.0086(19) 0.0020(17)
C10 0.021(3) 0.0196(18) 0.025(2) 0.0018(17) 0.0070(19) 0.0007(17)
C11 0.024(3) 0.0142(17) 0.026(2) 0.0016(16) 0.0065(19) -0.0008(16)
C12 0.021(3) 0.0157(17) 0.025(2) 0.0019(16) 0.0054(19) 0.0001(16)
C13 0.024(3) 0.0178(18) 0.024(2) 0.0019(17) 0.0085(19) -0.0020(17)
C14 0.028(3) 0.0173(18) 0.025(2) 0.0019(17) 0.008(2) 0.0004(18)
C15 0.024(3) 0.0167(17) 0.024(2) 0.0043(17) 0.0059(19) -0.0008(17)
C16 0.029(3) 0.0200(19) 0.024(2) 0.0030(18) 0.007(2) 0.0014(19)
C17 0.031(3) 0.0159(17) 0.024(2) 0.0032(17) 0.007(2) 0.0000(18)
C18 0.031(3) 0.0193(19) 0.023(2) 0.0043(17) 0.006(2) -0.0015(18)
C19 0.032(3) 0.0166(18) 0.028(3) 0.0053(18) 0.008(2) -0.0026(18)
C20 0.040(3) 0.0187(19) 0.024(2) 0.0017(17) 0.009(2) -0.0035(19)
C21 0.038(3) 0.0215(19) 0.028(2) 0.0054(18) 0.007(2) -0.0037(19)
C22 0.043(3) 0.024(2) 0.026(3) 0.0068(19) 0.005(2) 0.001(2)
C23 0.056(4) 0.030(2) 0.024(2) 0.0044(19) 0.010(2) -0.012(2)
C24 0.060(4) 0.031(2) 0.031(3) 0.006(2) 0.012(3) -0.006(2)
N1 0.008(2) 0.0114(14) 0.031(2) 0.0016(14) 0.0048(15) 0.0052(14)
O1 0.038(2) 0.0215(15) 0.0400(19) -0.0095(14) 0.0157(16) -0.0081(14)
O2 0.0207(19) 0.0141(13) 0.0278(17) 0.0028(12) 0.0092(13) -0.0009(12)

loop_
_atom_type_symbol
_atom_type_scat_dispersion_real
_atom_type_scat_dispersion_imag
_atom_type_scat_Cromer_Mann_a1
_atom_type_scat_Cromer_Mann_b1
_atom_type_scat_Cromer_Mann_a2
_atom_type_scat_Cromer_Mann_b2
_atom_type_scat_Cromer_Mann_a3
_atom_type_scat_Cromer_Mann_b3
_atom_type_scat_Cromer_Mann_a4
_atom_type_scat_Cromer_Mann_b4
_atom_type_scat_Cromer_Mann_c
_atom_type_scat_source
C 0.0033 0.0016 2.3100 20.8439 1.0200 10.2075 1.5886 0.5687 0.8650 51.6512 0.2156 'International Tables Vol C 4.2.6.8 and 6.1.1.4'
H 0.0000 0.0000 0.4930 10.5109 0.3229 26.1257 0.1402 3.1424 0.0408 57.7998 0.0030 'International Tables Vol C 4.2.6.8 and 6.1.1.4'
N 0.0061 0.0033 12.2126 0.0057 3.1322 9.8933 2.0125 28.9975 1.1663 0.5826 -11.5290 'International Tables Vol C 4.2.6.8 and 6.1.1.4'
O 0.0106 0.0060 3.0485 13.2771 2.2868 5.7011 1.5463 0.3239 0.8670 32.9089 0.2508 'International Tables Vol C 4.2.6.8 and 6.1.1.4'

loop_
_geom_angle_atom_site_label_1
_geom_angle_site_symmetry_1
_geom_angle_atom_site_label_2
_geom_angle_atom_site_label_3
_geom_angle
_geom_angle_publ_flag
C2 . C1 N1 123.4(4) yes
C2 . C1 H11 118.8 no
N1 . C1 H11 117.8 no
C1 . C2 C3 118.5(4) yes
C1 . C2 H21 120.9 no
C3 . C2 H21 120.6 no
C2 . C3 C4 119.5(4) yes
C2 . C3 C6 117.0(4) yes
C4 . C3 C6 123.6(4) yes
C3 . C4 C5 118.4(4) yes
C3 . C4 H41 121.0 no
C5 . C4 H41 120.6 no
C5 2_356 C5 C4 121.4(5) yes
C5 2_356 C5 N1 116.2(4) yes
C4 . C5 N1 122.4(4) yes
C3 . C6 O1 122.7(4) yes
C3 . C6 O2 113.8(3) yes
O1 . C6 O2 123.5(4) yes
C8 . C7 O2 108.9(3) yes
C8 . C7 H71 108.9 no
O2 . C7 H71 108.6 no
C8 . C7 H72 110.3 no
O2 . C7 H72 110.7 no
H71 . C7 H72 109.4 no
C7 . C8 C9 110.9(3) yes
C7 . C8 H81 108.1 no
C9 . C8 H81 109.3 no
C7 . C8 H82 108.9 no
C9 . C8 H82 109.6 no
H81 . C8 H82 110.0 no
C8 . C9 C10 112.3(3) yes
C8 . C9 H91 108.3 no
C10 . C9 H91 108.8 no
C8 . C9 H92 109.5 no
C10 . C9 H92 109.4 no
H91 . C9 H92 108.5 no
C9 . C10 C11 113.5(3) yes
C9 . C10 H101 107.8 no
C11 . C10 H101 109.2 no
C9 . C10 H102 109.3 no
C11 . C10 H102 108.0 no
H101 . C10 H102 108.9 no
C10 . C11 C12 113.0(3) yes
C10 . C11 H111 108.1 no
C12 . C11 H111 108.9 no
C10 . C11 H112 109.1 no
C12 . C11 H112 108.6 no
H111 . C11 H112 109.3 no
C11 . C12 C13 113.3(3) yes
C11 . C12 H121 109.3 no
C13 . C12 H121 108.6 no
C11 . C12 H122 107.7 no
C13 . C12 H122 108.5 no
H121 . C12 H122 109.2 no
C12 . C13 C14 112.8(3) yes
C12 . C13 H131 108.4 no
C14 . C13 H131 108.7 no
C12 . C13 H132 109.0 no
C14 . C13 H132 108.4 no
H131 . C13 H132 109.5 no
C13 . C14 C15 113.2(3) yes
C13 . C14 H141 109.3 no
C15 . C14 H141 108.0 no
C13 . C14 H142 107.5 no
C15 . C14 H142 109.7 no
H141 . C14 H142 109.1 no
C14 . C15 C16 113.1(3) yes
C14 . C15 H151 107.4 no
C16 . C15 H151 109.8 no
C14 . C15 H152 109.4 no
C16 . C15 H152 108.4 no
H151 . C15 H152 108.8 no
C15 . C16 C17 112.8(3) yes
C15 . C16 H161 109.0 no
C17 . C16 H161 108.2 no
C15 . C16 H162 107.9 no
C17 . C16 H162 109.8 no
H161 . C16 H162 109.0 no
C16 . C17 C18 112.7(3) yes
C16 . C17 H171 108.2 no
C18 . C17 H171 110.0 no
C16 . C17 H172 109.1 no
C18 . C17 H172 108.4 no
H171 . C17 H172 108.4 no
C17 . C18 C19 113.0(3) yes
C17 . C18 H181 108.5 no
C19 . C18 H181 108.3 no
C17 . C18 H182 108.7 no
C19 . C18 H182 109.9 no
H181 . C18 H182 108.3 no
C18 . C19 C20 113.2(3) yes
C18 . C19 H191 108.9 no
C20 . C19 H191 109.3 no
C18 . C19 H192 108.7 no
C20 . C19 H192 107.9 no
H191 . C19 H192 108.7 no
C19 . C20 C21 113.6(4) yes
C19 . C20 H201 108.4 no
C21 . C20 H201 110.0 no
C19 . C20 H202 108.4 no
C21 . C20 H202 108.4 no
H201 . C20 H202 107.9 no
C20 . C21 C22 114.1(4) yes
C20 . C21 H211 108.7 no
C22 . C21 H211 108.1 no
C20 . C21 H212 108.2 no
C22 . C21 H212 108.5 no
H211 . C21 H212 109.2 no
C21 . C22 C23 113.8(4) yes
C21 . C22 H221 107.9 no
C23 . C22 H221 108.7 no
C21 . C22 H222 108.9 no
C23 . C22 H222 109.0 no
H221 . C22 H222 108.5 no
C22 . C23 C24 113.7(4) yes
C22 . C23 H231 108.3 no
C24 . C23 H231 107.5 no
C22 . C23 H232 108.7 no
C24 . C23 H232 108.8 no
H231 . C23 H232 109.7 no
C23 . C24 H243 110.8 no
C23 . C24 H242 109.6 no
H243 . C24 H242 109.3 no
C23 . C24 H241 108.6 no
H243 . C24 H241 109.4 no
H242 . C24 H241 109.1 no
C1 . N1 C5 117.8(3) yes
C7 . O2 C6 114.2(3) yes

loop_
_geom_bond_atom_site_label_1
_geom_bond_atom_site_label_2
_geom_bond_site_symmetry_2
_geom_bond_distance
_geom_bond_publ_flag
C1 C2 . 1.386(6) yes
C1 N1 . 1.353(5) yes
C1 H11 . 0.940 no
C2 C3 . 1.390(6) yes
C2 H21 . 0.934 no
C3 C4 . 1.387(6) yes
C3 C6 . 1.496(6) yes
C4 C5 . 1.414(5) yes
C4 H41 . 0.928 no
C5 C5 2_356 1.499(8) yes
C5 N1 . 1.344(5) yes
C6 O1 . 1.209(5) yes
C6 O2 . 1.354(5) yes
C7 C8 . 1.520(6) yes
C7 O2 . 1.466(5) yes
C7 H71 . 0.976 no
C7 H72 . 0.972 no
C8 C9 . 1.532(6) yes
C8 H81 . 0.978 no
C8 H82 . 0.977 no
C9 C10 . 1.534(5) yes
C9 H91 . 0.976 no
C9 H92 . 0.971 no
C10 C11 . 1.533(6) yes
C10 H101 . 0.971 no
C10 H102 . 0.973 no
C11 C12 . 1.536(5) yes
C11 H111 . 0.969 no
C11 H112 . 0.970 no
C12 C13 . 1.536(6) yes
C12 H121 . 0.970 no
C12 H122 . 0.972 no
C13 C14 . 1.531(5) yes
C13 H131 . 0.968 no
C13 H132 . 0.973 no
C14 C15 . 1.541(6) yes
C14 H141 . 0.971 no
C14 H142 . 0.978 no
C15 C16 . 1.536(5) yes
C15 H151 . 0.968 no
C15 H152 . 0.975 no
C16 C17 . 1.540(6) yes
C16 H161 . 0.972 no
C16 H162 . 0.973 no
C17 C18 . 1.533(5) yes
C17 H171 . 0.967 no
C17 H172 . 0.978 no
C18 C19 . 1.536(6) yes
C18 H181 . 0.968 no
C18 H182 . 0.969 no
C19 C20 . 1.530(5) yes
C19 H191 . 0.976 no
C19 H192 . 0.972 no
C20 C21 . 1.532(7) yes
C20 H201 . 0.965 no
C20 H202 . 0.972 no
C21 C22 . 1.527(6) yes
C21 H211 . 0.978 no
C21 H212 . 0.966 no
C22 C23 . 1.521(7) yes
C22 H221 . 0.967 no
C22 H222 . 0.971 no
C23 C24 . 1.533(6) yes
C23 H231 . 0.972 no
C23 H232 . 0.969 no
C24 H243 . 0.972 no
C24 H242 . 0.958 no
C24 H241 . 0.961 no

loop_
_geom_hbond_atom_site_label_D
_geom_hbond_atom_site_label_H
_geom_hbond_atom_site_label_A
_geom_hbond_site_symmetry_A
_geom_hbond_angle_DHA
_geom_hbond_distance_DH
_geom_hbond_distance_HA
_geom_hbond_distance_DA
_geom_hbond_publ_flag
C1 H11 N1 2_246 152.20(12) 0.940 2.485 3.345(6) yes
C10 H101 O1 1_665 159.25(12) 0.971 2.549 3.474(6) yes
